data_4088366
loop_
_publ_author_name
'Wurm, Thomas'
'Mulks, Florian'
'B\"ohling, Constantin R. N.'
'Riedel, Dominic'
'Zargaran, Poorya'
'Rudolph, Matthias'
'Rominger, Frank'
'Hashmi, A. Stephen K.'

_publ_section_title
;
 Synthesis of Different Classes of Six-Membered Gold(I) NHC Complexes by
 the Isonitrile Route
;
_journal_issue 8
_journal_name_full Organometallics
_journal_page_first 1070
_journal_paper_doi 10.1021/acs.organomet.6b00023
_journal_volume 35
_journal_year 2016
_chemical_formula_sum 'C26 H40 Au Cl N2 O'
_chemical_formula_weight 629.02
_chemical_name_common '19 in manuscript'
_space_group_IT_number 9
_space_group_name_Hall 'C -2yc'
_space_group_name_H-M_alt 'C 1 c 1'
_symmetry_cell_setting monoclinic
_symmetry_space_group_name_H-M 'C 1 c 1'
_atom_sites_solution_hydrogens geom
_atom_sites_solution_primary direct
_atom_sites_solution_secondary difmap
_audit_creation_method SHELXL-97
_cell_angle_alpha 90.00
_cell_angle_beta 102.1020(10)
_cell_angle_gamma 90.00
_cell_formula_units_Z 4
_cell_length_a 7.5907(5)
_cell_length_b 24.7448(17)
_cell_length_c 14.0482(10)
_cell_measurement_reflns_used 9862
_cell_measurement_temperature 200(2)
_cell_measurement_theta_max 30.76
_cell_measurement_theta_min 2.22
_cell_volume 2580.0(3)
_computing_cell_refinement 'Bruker APEX2'
_computing_data_collection 'Bruker APEX2'
_computing_data_reduction 'Bruker SAINT'
_computing_molecular_graphics 'Bruker SHELXTL'
_computing_publication_material 'Bruker SHELXTL'
_computing_structure_refinement 'SHELXL-97 (Sheldrick, 1997)'
_computing_structure_solution 'SHELXS-97 (Sheldrick, 1990)'
_diffrn_ambient_temperature 200(2)
_diffrn_measured_fraction_theta_full 0.960
_diffrn_measured_fraction_theta_max 0.960
_diffrn_measurement_device_type 'CCD area detector'
_diffrn_measurement_method 'phi and omega scans'
_diffrn_radiation_monochromator mirror
_diffrn_radiation_source 'ImuS microsource'
_diffrn_radiation_type MoK\a
_diffrn_radiation_wavelength 0.71073
_diffrn_reflns_av_R_equivalents 0.0281
_diffrn_reflns_av_sigmaI/netI 0.0375
_diffrn_reflns_limit_h_max 11
_diffrn_reflns_limit_h_min -11
_diffrn_reflns_limit_k_max 36
_diffrn_reflns_limit_k_min -36
_diffrn_reflns_limit_l_max 20
_diffrn_reflns_limit_l_min -20
_diffrn_reflns_number 30139
_diffrn_reflns_theta_full 32.42
_diffrn_reflns_theta_max 32.42
_diffrn_reflns_theta_min 1.65
_exptl_absorpt_coefficient_mu 5.825
_exptl_absorpt_correction_T_max 0.8446
_exptl_absorpt_correction_T_min 0.3127
_exptl_absorpt_correction_type multi-scan
_exptl_absorpt_process_details
;
Sheldrick, G. M. (2008). <i>SADABS</i>. University of G\"ottingen, Germany.
;
_exptl_crystal_colour colourless
_exptl_crystal_density_diffrn 1.619
_exptl_crystal_density_method 'not measured'
_exptl_crystal_description plate
_exptl_crystal_F_000 1256
_exptl_crystal_size_max 0.26
_exptl_crystal_size_mid 0.20
_exptl_crystal_size_min 0.03
_refine_diff_density_max 1.391
_refine_diff_density_min -0.833
_refine_diff_density_rms 0.076
_refine_ls_abs_structure_details 'Flack H D (1983), Acta Cryst. A39, 876-881'
_refine_ls_abs_structure_Flack 0.009(5)
_refine_ls_extinction_method none
_refine_ls_goodness_of_fit_ref 1.029
_refine_ls_hydrogen_treatment constr
_refine_ls_matrix_type full
_refine_ls_number_parameters 290
_refine_ls_number_reflns 8690
_refine_ls_number_restraints 8
_refine_ls_restrained_S_all 1.031
_refine_ls_R_factor_all 0.0261
_refine_ls_R_factor_gt 0.0216
_refine_ls_shift/su_max 0.001
_refine_ls_shift/su_mean 0.000
_refine_ls_structure_factor_coef Fsqd
_refine_ls_weighting_details 'calc w=1/[\s^2^(Fo^2^)+(0.0000P)^2^+0.9213P] where P=(Fo^2^+2Fc^2^)/3'
_refine_ls_weighting_scheme calc
_refine_ls_wR_factor_gt 0.0453
_refine_ls_wR_factor_ref 0.0467
_reflns_number_gt 7993
_reflns_number_total 8690
_reflns_threshold_expression >2sigma(I)
_cod_data_source_file om6b00023_si_003.cif
_cod_data_source_block dr67
_cod_depositor_comments
;
The following automatic conversions were performed:

data item '_symmetry_cell_setting' value 'Monoclinic' was changed to
'monoclinic' in accordance with the
/home/saulius/struct/COD-crude-data/automatic-downloads/DataCite-retrospective/ACS/depositions/lib/dictionaries/cif_core.dic
dictionary named 'cif_core.dic' version 2.4.2 last updated on
2011-04-26.

Automatic conversion script
Id: cif_fix_values 6909 2019-04-08 15:41:33Z antanas 
;
_cod_original_sg_symbol_H-M Cc
_cod_database_code 4088366

loop_
_symmetry_equiv_pos_as_xyz
'x, y, z'
'x, -y, z+1/2'
'x+1/2, y+1/2, z'
'x+1/2, -y+1/2, z+1/2'

loop_
_atom_site_label
_atom_site_type_symbol
_atom_site_fract_x
_atom_site_fract_y
_atom_site_fract_z
_atom_site_U_iso_or_equiv
_atom_site_adp_type
_atom_site_occupancy
_atom_site_symmetry_multiplicity
_atom_site_calc_flag
_atom_site_refinement_flags
_atom_site_disorder_assembly
_atom_site_disorder_group
Au1 Au 1.00031(2) 0.561106(3) 0.750665(19) 0.03111(3) Uani 1 1 d . . .
Cl1 Cl 0.72180(12) 0.53491(5) 0.66831(7) 0.0516(2) Uani 1 1 d . . .
C1 C 1.2469(4) 0.57799(13) 0.8262(2) 0.0325(6) Uani 1 1 d . . .
N2 N 1.3588(4) 0.53932(11) 0.8660(2) 0.0363(5) Uani 1 1 d . . .
C3 C 1.5467(5) 0.55265(14) 0.9129(3) 0.0507(9) Uani 1 1 d . . .
H3A H 1.6179 0.5596 0.8626 0.061 Uiso 1 1 calc R . .
H3B H 1.6022 0.5220 0.9536 0.061 Uiso 1 1 calc R . .
C4 C 1.5460(6) 0.60199(16) 0.9748(3) 0.0588(10) Uani 1 1 d . . .
H4A H 1.4846 0.5938 1.0287 0.071 Uiso 1 1 calc R . .
H4B H 1.6715 0.6128 1.0034 0.071 Uiso 1 1 calc R . .
C5 C 1.4510(5) 0.64724(15) 0.9148(3) 0.0485(8) Uani 1 1 d . . .
O5 O 1.4880(5) 0.69498(11) 0.9288(2) 0.0656(9) Uani 1 1 d . . .
N6 N 1.3086(3) 0.63050(10) 0.83950(18) 0.0353(5) Uani 1 1 d . . .
C11 C 1.3056(4) 0.48121(13) 0.8568(2) 0.0382(7) Uani 1 1 d . . .
H11 H 1.1759 0.4803 0.8229 0.046 Uiso 1 1 calc R . .
C12 C 1.3160(5) 0.45617(16) 0.9560(3) 0.0508(9) Uani 1 1 d . . .
H12A H 1.4328 0.4661 0.9986 0.061 Uiso 1 1 calc R . .
H12B H 1.3131 0.4163 0.9492 0.061 Uiso 1 1 calc R . .
C13 C 1.1635(6) 0.47371(16) 1.0055(3) 0.0542(9) Uani 1 1 d . . .
H13A H 1.1525 0.5136 1.0019 0.065 Uiso 1 1 calc R . .
H13B H 1.1958 0.4636 1.0752 0.065 Uiso 1 1 calc R . .
C14 C 0.9803(6) 0.44865(15) 0.9603(3) 0.0527(9) Uani 1 1 d . . .
H14A H 0.8858 0.4669 0.9875 0.063 Uiso 1 1 calc R . .
H14B H 0.9540 0.4554 0.8892 0.063 Uiso 1 1 calc R . .
C15 C 0.9709(6) 0.38838(17) 0.9778(3) 0.0590(10) Uani 1 1 d . . .
H15A H 0.9572 0.3827 1.0457 0.071 Uiso 1 1 calc R . .
H15B H 1.0872 0.3721 0.9719 0.071 Uiso 1 1 calc R . .
C16 C 0.8207(5) 0.35822(19) 0.9105(4) 0.0689(12) Uani 1 1 d . . .
H16A H 0.7039 0.3744 0.9159 0.083 Uiso 1 1 calc R . .
H16B H 0.8209 0.3202 0.9325 0.083 Uiso 1 1 calc R . .
C17 C 0.8355(6) 0.3589(2) 0.8032(4) 0.0737(14) Uani 1 1 d . . .
H17A H 0.7238 0.3437 0.7629 0.088 Uiso 1 1 calc R . .
H17B H 0.8462 0.3968 0.7825 0.088 Uiso 1 1 calc R . .
C18 C 0.9954(8) 0.3270(2) 0.7850(5) 0.0701(18) Uani 1 1 d . . .
H18A H 0.9654 0.2881 0.7835 0.084 Uiso 1 1 calc R . .
H18B H 1.0988 0.3331 0.8399 0.084 Uiso 1 1 calc R . .
C19 C 1.0522(7) 0.34219(19) 0.6889(4) 0.0678(15) Uani 1 1 d . . .
H19A H 1.1344 0.3141 0.6733 0.081 Uiso 1 1 calc R . .
H19B H 0.9440 0.3429 0.6355 0.081 Uiso 1 1 calc R . .
C20 C 1.1457(6) 0.39671(18) 0.6946(3) 0.0572(10) Uani 1 1 d . . .
H20A H 1.1538 0.4082 0.6281 0.069 Uiso 1 1 calc R . .
H20B H 1.0718 0.4237 0.7205 0.069 Uiso 1 1 calc R . .
C21 C 1.3331(5) 0.39594(15) 0.7584(3) 0.0544(9) Uani 1 1 d . . .
H21A H 1.4154 0.3775 0.7227 0.065 Uiso 1 1 calc R . .
H21B H 1.3303 0.3743 0.8174 0.065 Uiso 1 1 calc R . .
C22 C 1.4108(5) 0.45225(14) 0.7903(3) 0.0484(8) Uani 1 1 d . . .
H22A H 1.5379 0.4483 0.8248 0.058 Uiso 1 1 calc R . .
H22B H 1.4088 0.4747 0.7317 0.058 Uiso 1 1 calc R . .
C31 C 1.2100(4) 0.67237(11) 0.7773(2) 0.0339(6) Uani 1 1 d . . .
C32 C 1.0762(5) 0.70150(14) 0.8091(2) 0.0469(8) Uani 1 1 d . A .
C33 C 0.9828(8) 0.74035(13) 0.7469(5) 0.0533(10) Uani 1 1 d . . .
H33 H 0.8905 0.7607 0.7666 0.064 Uiso 1 1 calc R . .
C34 C 1.0225(5) 0.74967(14) 0.6569(3) 0.0470(8) Uani 1 1 d . . .
H34 H 0.9554 0.7757 0.6144 0.056 Uiso 1 1 calc R . .
C35 C 1.1579(5) 0.72169(13) 0.6285(2) 0.0430(7) Uani 1 1 d . . .
H35 H 1.1860 0.7293 0.5671 0.052 Uiso 1 1 calc R . .
C36 C 1.2556(4) 0.68212(12) 0.6879(2) 0.0371(6) Uani 1 1 d . B .
C37 C 1.0323(8) 0.6918(2) 0.9076(4) 0.0837(18) Uani 1 1 d D . .
H37A H 0.9523 0.6599 0.9022 0.100 Uiso 0.727(12) 1 calc PR A 1
H37B H 1.1457 0.6822 0.9535 0.100 Uiso 0.727(12) 1 calc PR A 1
H37C H 1.0951 0.6583 0.9343 0.100 Uiso 0.273(12) 1 calc PR A 2
H37D H 1.0863 0.7218 0.9507 0.100 Uiso 0.273(12) 1 calc PR A 2
C371 C 0.9498(13) 0.7342(3) 0.9499(5) 0.091(3) Uani 0.727(12) 1 d PD A 1
H37E H 0.9358 0.7234 1.0150 0.137 Uiso 0.727(12) 1 calc PR A 1
H37F H 0.8312 0.7420 0.9091 0.137 Uiso 0.727(12) 1 calc PR A 1
H37G H 1.0254 0.7666 0.9550 0.137 Uiso 0.727(12) 1 calc PR A 1
C372 C 0.859(2) 0.6872(9) 0.9155(16) 0.084(7) Uiso 0.273(12) 1 d PD A 2
H37H H 0.8535 0.6813 0.9839 0.127 Uiso 0.273(12) 1 calc PR A 2
H37I H 0.8029 0.6565 0.8764 0.127 Uiso 0.273(12) 1 calc PR A 2
H37J H 0.7936 0.7204 0.8920 0.127 Uiso 0.273(12) 1 calc PR A 2
C39 C 1.4055(5) 0.65266(15) 0.6561(3) 0.0566(10) Uani 1 1 d D . .
H39A H 1.4124 0.6158 0.6839 0.068 Uiso 0.631(10) 1 calc PR B 1
H39B H 1.3741 0.6490 0.5844 0.068 Uiso 0.631(10) 1 calc PR B 1
H39C H 1.4927 0.6425 0.7162 0.068 Uiso 0.369(10) 1 calc PR B 2
H39D H 1.3534 0.6185 0.6260 0.068 Uiso 0.369(10) 1 calc PR B 2
C391 C 1.5802(7) 0.6767(2) 0.6823(5) 0.0473(16) Uani 0.631(10) 1 d PD B 1
H39E H 1.6667 0.6549 0.6558 0.071 Uiso 0.631(10) 1 calc PR B 1
H39F H 1.6177 0.6781 0.7533 0.071 Uiso 0.631(10) 1 calc PR B 1
H39G H 1.5762 0.7133 0.6556 0.071 Uiso 0.631(10) 1 calc PR B 1
C392 C 1.5076(17) 0.6749(5) 0.5921(9) 0.055(3) Uiso 0.369(10) 1 d PD B 2
H39H H 1.5956 0.6482 0.5799 0.082 Uiso 0.369(10) 1 calc PR B 2
H39I H 1.5710 0.7072 0.6217 0.082 Uiso 0.369(10) 1 calc PR B 2
H39J H 1.4270 0.6847 0.5305 0.082 Uiso 0.369(10) 1 calc PR B 2

loop_
_atom_site_aniso_label
_atom_site_aniso_U_11
_atom_site_aniso_U_22
_atom_site_aniso_U_33
_atom_site_aniso_U_23
_atom_site_aniso_U_13
_atom_site_aniso_U_12
Au1 0.02809(4) 0.03047(5) 0.03387(4) 0.00578(8) 0.00445(3) 0.00402(8)
Cl1 0.0307(4) 0.0639(6) 0.0562(5) 0.0081(4) -0.0001(3) -0.0038(4)
C1 0.0337(14) 0.0315(14) 0.0316(13) 0.0027(11) 0.0052(11) 0.0045(12)
N2 0.0287(13) 0.0296(13) 0.0465(15) 0.0058(11) -0.0018(11) 0.0010(10)
C3 0.0358(17) 0.044(2) 0.064(2) 0.0091(16) -0.0093(15) -0.0041(13)
C4 0.062(2) 0.052(2) 0.050(2) 0.0050(17) -0.0157(17) -0.0101(18)
C5 0.059(2) 0.0380(19) 0.0425(18) -0.0048(14) -0.0024(15) -0.0029(16)
O5 0.093(2) 0.0346(14) 0.0573(17) -0.0110(13) -0.0110(15) -0.0111(14)
N6 0.0398(13) 0.0266(12) 0.0369(12) -0.0004(10) 0.0019(10) 0.0019(10)
C11 0.0296(14) 0.0312(15) 0.0501(17) 0.0088(13) -0.0003(12) 0.0007(11)
C12 0.0440(18) 0.0486(19) 0.053(2) 0.0207(16) -0.0049(15) -0.0028(15)
C13 0.084(3) 0.0422(19) 0.0370(17) 0.0016(14) 0.0136(17) -0.0047(18)
C14 0.053(2) 0.045(2) 0.065(2) 0.0145(17) 0.0254(19) 0.0130(16)
C15 0.051(2) 0.051(2) 0.078(3) 0.015(2) 0.0220(19) 0.0063(17)
C16 0.0367(19) 0.060(3) 0.110(4) 0.016(2) 0.016(2) -0.0050(17)
C17 0.036(2) 0.065(3) 0.111(4) -0.013(3) -0.006(2) -0.0011(19)
C18 0.055(3) 0.042(2) 0.108(5) -0.006(2) 0.005(3) -0.004(2)
C19 0.062(3) 0.046(3) 0.081(3) -0.025(2) -0.018(2) 0.010(2)
C20 0.061(2) 0.051(2) 0.056(2) 0.0001(18) 0.0034(18) 0.0142(19)
C21 0.047(2) 0.0356(18) 0.081(3) -0.0011(17) 0.0146(18) 0.0095(15)
C22 0.0419(18) 0.0305(16) 0.077(3) 0.0045(16) 0.0229(17) 0.0045(13)
C31 0.0431(15) 0.0234(13) 0.0346(13) -0.0004(10) 0.0069(12) 0.0016(11)
C32 0.064(2) 0.0374(17) 0.0450(17) 0.0069(14) 0.0247(16) 0.0119(15)
C33 0.058(3) 0.0436(16) 0.064(2) 0.023(2) 0.0256(19) 0.023(2)
C34 0.058(2) 0.0328(17) 0.0490(18) 0.0124(14) 0.0092(15) 0.0059(15)
C35 0.062(2) 0.0297(15) 0.0396(16) 0.0033(13) 0.0160(15) -0.0056(14)
C36 0.0462(16) 0.0270(14) 0.0412(15) -0.0060(12) 0.0165(12) -0.0084(12)
C37 0.135(5) 0.066(3) 0.071(3) 0.028(2) 0.067(3) 0.043(3)
C371 0.144(8) 0.081(5) 0.064(4) 0.006(4) 0.058(5) 0.025(5)
C39 0.066(2) 0.0417(19) 0.073(3) -0.0027(18) 0.040(2) 0.0004(17)
C391 0.042(3) 0.039(3) 0.064(4) -0.001(2) 0.018(2) -0.001(2)

loop_
_atom_type_symbol
_atom_type_description
_atom_type_scat_dispersion_real
_atom_type_scat_dispersion_imag
_atom_type_scat_source
C C 0.0033 0.0016 'International Tables Vol C Tables 4.2.6.8 and 6.1.1.4'
H H 0.0000 0.0000 'International Tables Vol C Tables 4.2.6.8 and 6.1.1.4'
N N 0.0061 0.0033 'International Tables Vol C Tables 4.2.6.8 and 6.1.1.4'
O O 0.0106 0.0060 'International Tables Vol C Tables 4.2.6.8 and 6.1.1.4'
Cl Cl 0.1484 0.1585 'International Tables Vol C Tables 4.2.6.8 and 6.1.1.4'
Au Au -2.0133 8.8022 'International Tables Vol C Tables 4.2.6.8 and 6.1.1.4'

loop_
_geom_angle_atom_site_label_1
_geom_angle_atom_site_label_2
_geom_angle_atom_site_label_3
_geom_angle
C1 Au1 Cl1 175.48(10)
N2 C1 N6 117.0(3)
N2 C1 Au1 121.4(2)
N6 C1 Au1 121.6(2)
C1 N2 C3 120.1(3)
C1 N2 C11 121.5(3)
C3 N2 C11 118.2(2)
N2 C3 C4 108.7(3)
N2 C3 H3A 110.0
C4 C3 H3A 110.0
N2 C3 H3B 110.0
C4 C3 H3B 110.0
H3A C3 H3B 108.3
C5 C4 C3 110.1(3)
C5 C4 H4A 109.7
C3 C4 H4A 109.7
C5 C4 H4B 109.7
C3 C4 H4B 109.7
H4A C4 H4B 108.2
O5 C5 N6 121.4(3)
O5 C5 C4 124.5(3)
N6 C5 C4 114.1(3)
C1 N6 C5 124.4(3)
C1 N6 C31 118.1(2)
C5 N6 C31 117.3(3)
N2 C11 C12 110.8(3)
N2 C11 C22 109.7(3)
C12 C11 C22 116.0(3)
N2 C11 H11 106.6
C12 C11 H11 106.6
C22 C11 H11 106.6
C11 C12 C13 113.8(3)
C11 C12 H12A 108.8
C13 C12 H12A 108.8
C11 C12 H12B 108.8
C13 C12 H12B 108.8
H12A C12 H12B 107.7
C12 C13 C14 113.8(3)
C12 C13 H13A 108.8
C14 C13 H13A 108.8
C12 C13 H13B 108.8
C14 C13 H13B 108.8
H13A C13 H13B 107.7
C15 C14 C13 113.6(3)
C15 C14 H14A 108.9
C13 C14 H14A 108.9
C15 C14 H14B 108.9
C13 C14 H14B 108.9
H14A C14 H14B 107.7
C14 C15 C16 115.9(4)
C14 C15 H15A 108.3
C16 C15 H15A 108.3
C14 C15 H15B 108.3
C16 C15 H15B 108.3
H15A C15 H15B 107.4
C15 C16 C17 114.0(3)
C15 C16 H16A 108.7
C17 C16 H16A 108.7
C15 C16 H16B 108.7
C17 C16 H16B 108.7
H16A C16 H16B 107.6
C18 C17 C16 112.7(4)
C18 C17 H17A 109.0
C16 C17 H17A 109.0
C18 C17 H17B 109.0
C16 C17 H17B 109.0
H17A C17 H17B 107.8
C17 C18 C19 113.7(5)
C17 C18 H18A 108.8
C19 C18 H18A 108.8
C17 C18 H18B 108.8
C19 C18 H18B 108.8
H18A C18 H18B 107.7
C20 C19 C18 112.5(4)
C20 C19 H19A 109.1
C18 C19 H19A 109.1
C20 C19 H19B 109.1
C18 C19 H19B 109.1
H19A C19 H19B 107.8
C21 C20 C19 113.0(3)
C21 C20 H20A 109.0
C19 C20 H20A 109.0
C21 C20 H20B 109.0
C19 C20 H20B 109.0
H20A C20 H20B 107.8
C20 C21 C22 114.5(3)
C20 C21 H21A 108.6
C22 C21 H21A 108.6
C20 C21 H21B 108.6
C22 C21 H21B 108.6
H21A C21 H21B 107.6
C11 C22 C21 112.6(3)
C11 C22 H22A 109.1
C21 C22 H22A 109.1
C11 C22 H22B 109.1
C21 C22 H22B 109.1
H22A C22 H22B 107.8
C36 C31 C32 122.4(3)
C36 C31 N6 118.1(3)
C32 C31 N6 119.5(3)
C33 C32 C31 117.8(4)
C33 C32 C37 120.3(4)
C31 C32 C37 121.9(3)
C34 C33 C32 120.7(4)
C34 C33 H33 119.6
C32 C33 H33 119.6
C35 C34 C33 120.4(3)
C35 C34 H34 119.8
C33 C34 H34 119.8
C34 C35 C36 121.3(3)
C34 C35 H35 119.4
C36 C35 H35 119.4
C31 C36 C35 117.4(3)
C31 C36 C39 122.2(3)
C35 C36 C39 120.4(3)
C372 C37 C371 60.2(10)
C372 C37 C32 119.7(10)
C371 C37 C32 118.0(4)
C372 C37 H37A 49.1
C371 C37 H37A 107.8
C32 C37 H37A 107.8
C372 C37 H37B 131.1
C371 C37 H37B 107.8
C32 C37 H37B 107.8
H37A C37 H37B 107.1
C372 C37 H37C 107.4
C371 C37 H37C 133.0
C32 C37 H37C 107.4
H37A C37 H37C 66.4
H37B C37 H37C 43.0
C372 C37 H37D 107.4
C371 C37 H37D 49.5
C32 C37 H37D 107.4
H37A C37 H37D 144.5
H37B C37 H37D 65.8
H37C C37 H37D 106.9
C37 C371 H37E 109.5
C37 C371 H37F 109.5
H37E C371 H37F 109.5
C37 C371 H37G 109.5
H37E C371 H37G 109.5
H37F C371 H37G 109.5
C37 C372 H37H 109.5
C37 C372 H37I 109.5
H37H C372 H37I 109.5
C37 C372 H37J 109.5
H37H C372 H37J 109.5
H37I C372 H37J 109.5
C392 C39 C391 53.1(6)
C392 C39 C36 123.5(6)
C391 C39 C36 116.3(4)
C392 C39 H39A 128.2
C391 C39 H39A 108.2
C36 C39 H39A 108.2
C392 C39 H39B 55.7
C391 C39 H39B 108.2
C36 C39 H39B 108.2
H39A C39 H39B 107.4
C392 C39 H39C 106.4
C391 C39 H39C 57.8
C36 C39 H39C 106.4
H39A C39 H39C 57.3
H39B C39 H39C 145.1
C392 C39 H39D 106.4
C391 C39 H39D 136.9
C36 C39 H39D 106.4
H39A C39 H39D 50.5
H39B C39 H39D 59.8
H39C C39 H39D 106.5
C39 C391 H39E 109.5
C39 C391 H39F 109.5
H39E C391 H39F 109.5
C39 C391 H39G 109.5
H39E C391 H39G 109.5
H39F C391 H39G 109.5
C39 C392 H39H 109.5
C39 C392 H39I 109.5
H39H C392 H39I 109.5
C39 C392 H39J 109.5
H39H C392 H39J 109.5
H39I C392 H39J 109.5

loop_
_geom_bond_atom_site_label_1
_geom_bond_atom_site_label_2
_geom_bond_distance
Au1 C1 1.993(3)
Au1 Cl1 2.2809(10)
C1 N2 1.323(4)
C1 N6 1.381(4)
N2 C3 1.477(4)
N2 C11 1.492(4)
C3 C4 1.500(6)
C3 H3A 0.9900
C3 H3B 0.9900
C4 C5 1.493(5)
C4 H4A 0.9900
C4 H4B 0.9900
C5 O5 1.221(4)
C5 N6 1.406(4)
N6 C31 1.457(4)
C11 C12 1.512(5)
C11 C22 1.529(5)
C11 H11 1.0000
C12 C13 1.533(6)
C12 H12A 0.9900
C12 H12B 0.9900
C13 C14 1.533(6)
C13 H13A 0.9900
C13 H13B 0.9900
C14 C15 1.516(5)
C14 H14A 0.9900
C14 H14B 0.9900
C15 C16 1.516(6)
C15 H15A 0.9900
C15 H15B 0.9900
C16 C17 1.535(7)
C16 H16A 0.9900
C16 H16B 0.9900
C17 C18 1.513(7)
C17 H17A 0.9900
C17 H17B 0.9900
C18 C19 1.547(8)
C18 H18A 0.9900
C18 H18B 0.9900
C19 C20 1.518(6)
C19 H19A 0.9900
C19 H19B 0.9900
C20 C21 1.515(6)
C20 H20A 0.9900
C20 H20B 0.9900
C21 C22 1.542(5)
C21 H21A 0.9900
C21 H21B 0.9900
C22 H22A 0.9900
C22 H22B 0.9900
C31 C36 1.392(4)
C31 C32 1.393(4)
C32 C33 1.390(6)
C32 C37 1.509(5)
C33 C34 1.379(7)
C33 H33 0.9500
C34 C35 1.366(5)
C34 H34 0.9500
C35 C36 1.395(5)
C35 H35 0.9500
C36 C39 1.497(5)
C37 C372 1.351(13)
C37 C371 1.415(7)
C37 H37A 0.9900
C37 H37B 0.9900
C37 H37C 0.9900
C37 H37D 0.9900
C371 H37E 0.9800
C371 H37F 0.9800
C371 H37G 0.9800
C372 H37H 0.9800
C372 H37I 0.9800
C372 H37J 0.9800
C39 C392 1.415(11)
C39 C391 1.429(6)
C39 H39A 0.9900
C39 H39B 0.9900
C39 H39C 0.9900
C39 H39D 0.9900
C391 H39E 0.9800
C391 H39F 0.9800
C391 H39G 0.9800
C392 H39H 0.9800
C392 H39I 0.9800
C392 H39J 0.9800

loop_
_geom_torsion_atom_site_label_1
_geom_torsion_atom_site_label_2
_geom_torsion_atom_site_label_3
_geom_torsion_atom_site_label_4
_geom_torsion
Cl1 Au1 C1 N2 8.8(13)
Cl1 Au1 C1 N6 -171.1(10)
N6 C1 N2 C3 -6.3(4)
Au1 C1 N2 C3 173.8(3)
N6 C1 N2 C11 179.5(3)
Au1 C1 N2 C11 -0.4(4)
C1 N2 C3 C4 44.6(4)
C11 N2 C3 C4 -141.1(3)
N2 C3 C4 C5 -55.7(4)
C3 C4 C5 O5 -148.3(4)
C3 C4 C5 N6 32.9(5)
N2 C1 N6 C5 -21.4(5)
Au1 C1 N6 C5 158.5(3)
N2 C1 N6 C31 164.5(3)
Au1 C1 N6 C31 -15.6(4)
O5 C5 N6 C1 -172.6(4)
C4 C5 N6 C1 6.2(5)
O5 C5 N6 C31 1.5(6)
C4 C5 N6 C31 -179.6(3)
C1 N2 C11 C12 -120.6(3)
C3 N2 C11 C12 65.2(4)
C1 N2 C11 C22 110.1(3)
C3 N2 C11 C22 -64.2(4)
N2 C11 C12 C13 73.8(4)
C22 C11 C12 C13 -160.2(3)
C11 C12 C13 C14 72.9(4)
C12 C13 C14 C15 69.0(4)
C13 C14 C15 C16 -161.2(4)
C14 C15 C16 C17 63.6(5)
C15 C16 C17 C18 67.7(5)
C16 C17 C18 C19 -160.4(4)
C17 C18 C19 C20 73.3(5)
C18 C19 C20 C21 71.6(5)
C19 C20 C21 C22 -163.2(4)
N2 C11 C22 C21 -166.9(3)
C12 C11 C22 C21 66.7(4)
C20 C21 C22 C11 65.4(5)
C1 N6 C31 C36 -87.1(4)
C5 N6 C31 C36 98.4(3)
C1 N6 C31 C32 93.6(4)
C5 N6 C31 C32 -80.9(4)
C36 C31 C32 C33 2.0(6)
N6 C31 C32 C33 -178.7(4)
C36 C31 C32 C37 -177.9(4)
N6 C31 C32 C37 1.3(6)
C31 C32 C33 C34 -0.3(7)
C37 C32 C33 C34 179.7(5)
C32 C33 C34 C35 -1.7(7)
C33 C34 C35 C36 1.9(6)
C32 C31 C36 C35 -1.8(5)
N6 C31 C36 C35 178.9(3)
C32 C31 C36 C39 176.9(3)
N6 C31 C36 C39 -2.3(4)
C34 C35 C36 C31 -0.1(5)
C34 C35 C36 C39 -178.9(3)
C33 C32 C37 C372 46.2(13)
C31 C32 C37 C372 -133.8(12)
C33 C32 C37 C371 -23.6(9)
C31 C32 C37 C371 156.4(6)
C31 C36 C39 C392 -151.3(7)
C35 C36 C39 C392 27.4(9)
C31 C36 C39 C391 -89.7(5)
C35 C36 C39 C391 89.0(5)
